data_1575398
loop_
_publ_author_name
'Yan, Xinyue'
'Song, Shi-Yu'
'Liang, Shicong'
'Liu, Kai-Kai'
'Liu, Xiao-Ting'
'Lu, Chao'

_publ_section_title
;
 Regulating through-space charge transfer interactions in donor-acceptor
 MOFs for thermally activated delayed fluorescence and X-ray
 scintillators.
;
_journal_issue 36
_journal_name_full 'Chemical science'
_journal_page_first 16770
_journal_page_last 16779
_journal_paper_doi 10.1039/d5sc02235e
_journal_volume 16
_journal_year 2025
_chemical_formula_moiety 'C32 H22 Cd N6 O5, 2(C12 H6)'
_chemical_formula_sum 'C56 H34 Cd N6 O5'
_chemical_formula_weight 983.29
_space_group_crystal_system orthorhombic
_space_group_IT_number 36
_space_group_name_Hall 'C 2c -2'
_space_group_name_H-M_alt 'C m c 21'
_atom_sites_solution_hydrogens mixed
_atom_sites_solution_primary direct
_audit_creation_date 2024-11-05
_audit_creation_method
;
Olex2 1.3
(compiled 2020.11.12 svn.r5f609507 for OlexSys, GUI svn.r6408)
;
_audit_update_record
;
2024-12-28 deposited with the CCDC.	2025-08-12 downloaded from the CCDC.
;
_cell_angle_alpha 90
_cell_angle_beta 90
_cell_angle_gamma 90
_cell_formula_units_Z 8
_cell_length_a 27.3500(3)
_cell_length_b 11.02370(10)
_cell_length_c 29.4404(3)
_cell_measurement_reflns_used 9471
_cell_measurement_temperature 298.68(10)
_cell_measurement_theta_max 73.2060
_cell_measurement_theta_min 4.2980
_cell_volume 8876.23(16)
_computing_cell_refinement 'CrysAlisPro 1.171.39.28b (Rigaku OD, 2015)'
_computing_data_collection 'CrysAlisPro 1.171.39.28b (Rigaku OD, 2015)'
_computing_data_reduction 'CrysAlisPro 1.171.39.28b (Rigaku OD, 2015)'
_computing_molecular_graphics 'Olex2 1.3 (Dolomanov et al., 2009)'
_computing_publication_material 'Olex2 1.3 (Dolomanov et al., 2009)'
_computing_structure_refinement 'SHELXL 2019/2 (Sheldrick, 2015)'
_computing_structure_solution 'XS  (Sheldrick, 2008)'
_diffrn_ambient_environment air
_diffrn_ambient_temperature 298.68(10)
_diffrn_detector 'CCD plate'
_diffrn_measured_fraction_theta_full 0.995
_diffrn_measured_fraction_theta_max 0.974
_diffrn_measurement_details
;
List of Runs (angles in degrees, time in seconds):

  # Type    Start    End  Width  t~exp~   \w     \q     \k     \f   Frames
#--------------------------------------------------------------------------
  1  \w     -5.00  46.00   0.50    0.50    --    0.00  57.00 -30.00  102
  2  \w    -30.00  24.00   0.50    0.50    --    0.00  38.00  60.00  108
  3  \w     55.00  80.00   0.50    0.50    --    0.00  57.00 -30.00   50
  4  \w     89.00 115.00   0.50    4.58    --   98.20  45.00  60.00   52
  5  \w     17.00 128.00   0.50    4.58    --   98.20 -30.00-120.00  222
  6  \w    121.00 152.00   0.50    4.58    --   98.20  45.00  60.00   62
  7  \w     51.00 114.00   0.50    4.58    --   98.20 -45.00 -90.00  126
  8  \w     11.00 135.00   0.50    4.58    --   98.20 -77.00 150.00  248
;
_diffrn_measurement_device 'four-circle diffractometer'
_diffrn_measurement_device_type 'XtaLAB AFC12 (RINC): Kappa single'
_diffrn_measurement_method '\w scans'
_diffrn_orient_matrix_type 'CrysAlisPro convention (1999,Acta A55,543-557)'
_diffrn_orient_matrix_UB_11 0.0448973000
_diffrn_orient_matrix_UB_12 -0.0839480000
_diffrn_orient_matrix_UB_13 -0.0027643000
_diffrn_orient_matrix_UB_21 -0.0086403000
_diffrn_orient_matrix_UB_22 -0.0400783000
_diffrn_orient_matrix_UB_23 0.0494837000
_diffrn_orient_matrix_UB_31 -0.0328688000
_diffrn_orient_matrix_UB_32 -0.1043238000
_diffrn_orient_matrix_UB_33 -0.0168143000
_diffrn_radiation_monochromator graphite
_diffrn_radiation_probe x-ray
_diffrn_radiation_type 'Cu K\a'
_diffrn_radiation_wavelength 1.54178
_diffrn_reflns_av_R_equivalents 0.0181
_diffrn_reflns_av_unetI/netI 0.0260
_diffrn_reflns_Laue_measured_fraction_full 0.995
_diffrn_reflns_Laue_measured_fraction_max 0.974
_diffrn_reflns_limit_h_max 33
_diffrn_reflns_limit_h_min -25
_diffrn_reflns_limit_k_max 13
_diffrn_reflns_limit_k_min -13
_diffrn_reflns_limit_l_max 29
_diffrn_reflns_limit_l_min -36
_diffrn_reflns_number 13779
_diffrn_reflns_point_group_measured_fraction_full 0.724
_diffrn_reflns_point_group_measured_fraction_max 0.697
_diffrn_reflns_theta_full 67.679
_diffrn_reflns_theta_max 73.382
_diffrn_reflns_theta_min 4.324
_diffrn_source 'fine-focus sealed X-ray tube'
_diffrn_source_type 'Enhance (Cu) X-ray Source'
_exptl_absorpt_coefficient_mu 4.427
_exptl_absorpt_correction_T_max 1.00000
_exptl_absorpt_correction_T_min 0.92245
_exptl_absorpt_correction_type multi-scan
_exptl_absorpt_process_details
;
CrysAlisPro 1.171.39.28b (Rigaku Oxford Diffraction, 2015)
Empirical absorption correction using spherical harmonics,
 implemented in SCALE3 ABSPACK scaling algorithm.
;
_exptl_crystal_colour yellow
_exptl_crystal_colour_primary yellow
_exptl_crystal_density_diffrn 1.472
_exptl_crystal_description block
_exptl_crystal_F_000 4000
_exptl_crystal_size_max 0.22
_exptl_crystal_size_mid 0.19
_exptl_crystal_size_min 0.18
_refine_diff_density_max 1.160
_refine_diff_density_min -1.105
_refine_diff_density_rms 0.081
_refine_ls_abs_structure_details
;
 Refined as an inversion twin.
;
_refine_ls_abs_structure_Flack 0.480(15)
_refine_ls_extinction_method none
_refine_ls_goodness_of_fit_ref 1.075
_refine_ls_hydrogen_treatment constr
_refine_ls_matrix_type full
_refine_ls_number_parameters 618
_refine_ls_number_reflns 6361
_refine_ls_number_restraints 382
_refine_ls_restrained_S_all 1.073
_refine_ls_R_factor_all 0.0457
_refine_ls_R_factor_gt 0.0449
_refine_ls_shift/su_max 0.000
_refine_ls_shift/su_mean 0.000
_refine_ls_structure_factor_coef Fsqd
_refine_ls_weighting_details 'w=1/[\s^2^(Fo^2^)+(0.0620P)^2^+34.9456P] where P=(Fo^2^+2Fc^2^)/3'
_refine_ls_weighting_scheme calc
_refine_ls_wR_factor_gt 0.1264
_refine_ls_wR_factor_ref 0.1270
_reflns_Friedel_coverage 0.402
_reflns_Friedel_fraction_full 0.441
_reflns_Friedel_fraction_max 0.409
_reflns_number_gt 6195
_reflns_number_total 6361
_reflns_threshold_expression 'I > 2\s(I)'
_cod_data_source_file d5sc02235e2.cif
_cod_data_source_block 1
_cod_depositor_comments 'Adding full bibliography for 1575397--1575399.cif.'
_cod_database_code 1575398
_shelx_shelxl_version_number 2019/2
_shelx_space_group_comment
;
The symmetry employed for this shelxl refinement is uniquely defined
by the following loop, which should always be used as a source of
symmetry information in preference to the above space-group names.
They are only intended as comments.
;
_shelx_estimated_absorpt_t_max 0.503
_shelx_estimated_absorpt_t_min 0.443
_reflns_odcompleteness_completeness 99.57
_reflns_odcompleteness_iscentric 1
_reflns_odcompleteness_theta 66.97
_olex2_refinement_description
;
1. Twinned data refinement
 Scales: 0.520(15)
 0.480(15)
2. Fixed Uiso
 At 1.2 times of:
  All C(H) groups
 At 1.5 times of:
  All O(H,H) groups
3. Restrained distances
 C51-C54 \\sim C54-C57
 with sigma of 0.02
 C52-C49 \\sim C49-C56
 with sigma of 0.02
 C54-C55 \\sim C55-C56
 with sigma of 0.02
 C51-C49 \\sim C49-C55
 with sigma of 0.02
 C52-C54 \\sim C54-C62
 with sigma of 0.02
4. Rigid bond restraints
 C43, C49, C54, C48, C49, C50
 with sigma for 1-2 distances of 0.005 and sigma for 1-3 distances of 0.005
5. Uiso/Uaniso restraints and constraints
C51 \\sim C52 \\sim C53 \\sim C54 \\sim C55 \\sim C56 \\sim C58 \\sim C59 \\sim
C60 \\sim C37 \\sim C38 \\sim C39 \\sim C40 \\sim C41 \\sim C42 \\sim C43 \\sim
C44 \\sim C45 \\sim C46: within 3.8A with sigma of 0.01 and sigma for terminal
atoms of 0.02 within 3.8A
Uanis(C33) \\sim Ueq, Uanis(N8) \\sim Ueq, Uanis(C34) \\sim Ueq, Uanis(C38)
\\sim Ueq, Uanis(C40) \\sim Ueq, Uanis(C37) \\sim Ueq, Uanis(C43) \\sim Ueq,
Uanis(C41) \\sim Ueq, Uanis(C39) \\sim Ueq, Uanis(C46) \\sim Ueq, Uanis(C42)
\\sim Ueq, Uanis(C44) \\sim Ueq, Uanis(C45) \\sim Ueq, Uanis(C51) \\sim Ueq,
Uanis(C58) \\sim Ueq, Uanis(C56) \\sim Ueq, Uanis(C60) \\sim Ueq, Uanis(C54)
\\sim Ueq, Uanis(C59) \\sim Ueq, Uanis(C55) \\sim Ueq, Uanis(C53) \\sim Ueq,
Uanis(C52) \\sim Ueq: with sigma of 0.005 and sigma for terminal atoms of 0.01
6. Others
 Fixed Sof: C61(0.5)
7.a Rotating group:
 O5(H5A,H5B)
7.b Aromatic/amide H refined with riding coordinates:
 C3(H3), C4(H4), C6(H6), C7(H7), C9(H9), C12(H12), C13(H13), C14(H14),
 C15(H15), C16(H16), C18(H18), C19(H19), C23(H23), C24(H24), C25(H25), C26(H26),
  C28(H28), C29(H29), C33(H33), C34(H34), C52(H52), C53(H53), C55(H55),
 C56(H56), C58(H58), C59(H59), C38(H38), C39(H39), C41(H41), C42(H42), C44(H44),
  C45(H45)
7.c Fitted hexagon refined as free rotating group:
 C51(C52,C53,C54,C49,C50), C62(C57,C58,C59,C60,C61)
;
_olex2_submission_special_instructions 'No special instructions were received'
_oxdiff_exptl_absorpt_empirical_details
;
Empirical correction (ABSPACK) includes:
- Absorption correction using spherical harmonics
- Frame scaling
;
_oxdiff_exptl_absorpt_empirical_full_max 1.287
_oxdiff_exptl_absorpt_empirical_full_min 0.872

loop_
_space_group_symop_operation_xyz
'x, y, z'
'-x, -y, z+1/2'
'-x, y, z'
'x, -y, z+1/2'
'x+1/2, y+1/2, z'
'-x+1/2, -y+1/2, z+1/2'
'-x+1/2, y+1/2, z'
'x+1/2, -y+1/2, z+1/2'

loop_
_atom_site_label
_atom_site_type_symbol
_atom_site_fract_x
_atom_site_fract_y
_atom_site_fract_z
_atom_site_U_iso_or_equiv
_atom_site_adp_type
_atom_site_occupancy
_atom_site_site_symmetry_order
_atom_site_calc_flag
_atom_site_refinement_flags_posn
_atom_site_refinement_flags_adp
_atom_site_refinement_flags_occupancy
_atom_site_disorder_assembly
_atom_site_disorder_group
Cd1 Cd 0.25310(2) 0.44282(3) 0.21871(5) 0.03530(14) Uani 1 1 d . . . . .
O1 O 0.2438(2) 0.2969(5) 0.2800(2) 0.0470(13) Uani 1 1 d . . . . .
O2 O 0.2857(2) 0.4640(5) 0.2945(2) 0.0520(13) Uani 1 1 d . . . . .
O3 O 0.2127(2) 0.3186(4) 0.16297(18) 0.0445(12) Uani 1 1 d . . . . .
O4 O 0.2343(2) 0.5017(5) 0.1413(2) 0.0521(13) Uani 1 1 d . . . . .
O5 O 0.29488(16) 0.6252(4) 0.2193(2) 0.0468(10) Uani 1 1 d . . . . .
H5A H 0.290661 0.661642 0.193970 0.070 Uiso 1 1 d R U . . .
H5B H 0.282103 0.672659 0.238901 0.070 Uiso 1 1 d R U . . .
N1 N 0.3247(2) 0.3464(6) 0.1944(2) 0.0438(14) Uani 1 1 d . . . . .
N2 N 0.4565(2) 0.0891(6) 0.1249(3) 0.0535(18) Uani 1 1 d . . . . .
N3 N 0.500000 0.2372(8) 0.1663(4) 0.050(2) Uani 1 2 d S T P . .
N4 N 0.500000 -0.2694(13) 0.0267(5) 0.097(5) Uani 1 2 d S T P . .
N5 N 0.1763(2) 0.5031(6) 0.2438(2) 0.0410(13) Uani 1 1 d . . . . .
N6 N 0.0435(2) 0.7350(6) 0.3207(3) 0.0526(17) Uani 1 1 d . . . . .
N7 N 0.000000 0.5908(9) 0.2768(4) 0.047(2) Uani 1 2 d S T P . .
N8 N 0.000000 1.0673(14) 0.4322(7) 0.109(5) Uani 1 2 d S TU P . .
C1 C 0.2687(3) 0.3631(7) 0.3065(3) 0.0399(16) Uani 1 1 d . . . . .
C2 C 0.2779(3) 0.3194(6) 0.3538(3) 0.0383(15) Uani 1 1 d . . . . .
C3 C 0.2583(3) 0.2090(7) 0.3694(3) 0.0452(18) Uani 1 1 d . . . . .
H3 H 0.240334 0.160639 0.349640 0.054 Uiso 1 1 calc R U . . .
C4 C 0.2654(3) 0.1719(7) 0.4134(3) 0.0458(17) Uani 1 1 d . . . . .
H4 H 0.251842 0.099040 0.423092 0.055 Uiso 1 1 calc R U . . .
C5 C 0.2926(3) 0.2412(7) 0.4439(3) 0.0452(17) Uani 1 1 d . . . . .
C6 C 0.3132(3) 0.3482(7) 0.4277(3) 0.0515(19) Uani 1 1 d . . . . .
H6 H 0.331978 0.395532 0.447129 0.062 Uiso 1 1 calc R U . . .
C7 C 0.3064(3) 0.3856(7) 0.3839(3) 0.0483(18) Uani 1 1 d . . . . .
H7 H 0.321124 0.456896 0.374026 0.058 Uiso 1 1 calc R U . . .
C8 C 0.2950(3) 0.2062(7) 0.4919(3) 0.0459(18) Uani 1 1 d . . . . .
C9 C 0.2922(4) 0.2914(7) 0.5267(3) 0.060(2) Uani 1 1 d . . . . .
H9 H 0.291640 0.373334 0.519207 0.072 Uiso 1 1 calc R U . . .
C10 C 0.2184(2) 0.3980(6) 0.1325(3) 0.0388(15) Uani 1 1 d . . . . .
C11 C 0.2097(3) 0.3628(6) 0.0843(3) 0.0421(16) Uani 1 1 d . . . . .
C12 C 0.2097(4) 0.2410(7) 0.0716(3) 0.056(2) Uani 1 1 d . . . . .
H12 H 0.211082 0.181111 0.093774 0.067 Uiso 1 1 calc R U . . .
C13 C 0.2054(4) 0.4494(7) 0.0503(3) 0.055(2) Uani 1 1 d . . . . .
H13 H 0.204361 0.531140 0.058017 0.066 Uiso 1 1 calc R U . . .
C14 C 0.2025(4) 0.4162(8) 0.0052(3) 0.058(2) Uani 1 1 d . . . . .
H14 H 0.198946 0.475987 -0.016847 0.070 Uiso 1 1 calc R U . . .
C15 C 0.3678(3) 0.3921(7) 0.2074(3) 0.056(3) Uani 1 1 d . . . . .
H15 H 0.368152 0.460476 0.225839 0.068 Uiso 1 1 calc R U . . .
C16 C 0.4121(3) 0.3409(8) 0.1942(4) 0.059(2) Uani 1 1 d . . . . .
H16 H 0.441404 0.374889 0.203835 0.071 Uiso 1 1 calc R U . . .
C17 C 0.4122(3) 0.2404(7) 0.1669(3) 0.0453(18) Uani 1 1 d . . . . .
C18 C 0.3681(3) 0.1929(7) 0.1534(3) 0.047(2) Uani 1 1 d . . . . .
H18 H 0.366810 0.125130 0.134628 0.056 Uiso 1 1 calc R U . . .
C19 C 0.3252(3) 0.2487(7) 0.1684(3) 0.0474(18) Uani 1 1 d . . . . .
H19 H 0.295399 0.215386 0.159615 0.057 Uiso 1 1 calc R U . . .
C20 C 0.4591(3) 0.1865(7) 0.1513(3) 0.045(2) Uani 1 1 d . . . . .
C21 C 0.500000 0.0427(10) 0.1123(5) 0.053(3) Uani 1 2 d S T P . .
C22 C 0.500000 -0.0649(11) 0.0815(5) 0.057(3) Uani 1 2 d S T P . .
C23 C 0.5433(5) -0.1159(11) 0.0674(4) 0.070(3) Uani 1 1 d . . . . .
H23 H 0.573214 -0.082877 0.075870 0.084 Uiso 1 1 calc R U . . .
C24 C 0.5408(5) -0.2188(10) 0.0401(5) 0.088(4) Uani 1 1 d . . . . .
H24 H 0.570035 -0.253795 0.030714 0.106 Uiso 1 1 calc R U . . .
C25 C 0.1344(3) 0.4519(7) 0.2309(3) 0.050(2) Uani 1 1 d . . . . .
H25 H 0.135235 0.386298 0.211060 0.060 Uiso 1 1 calc R U . . .
C26 C 0.0894(3) 0.4945(8) 0.2465(3) 0.052(2) Uani 1 1 d . . . . .
H26 H 0.060541 0.457902 0.236964 0.062 Uiso 1 1 calc R U . . .
C27 C 0.0880(2) 0.5905(7) 0.2759(3) 0.0419(16) Uani 1 1 d . . . . .
C28 C 0.1323(3) 0.6402(8) 0.2900(3) 0.050(2) Uani 1 1 d . . . . .
H28 H 0.132867 0.704234 0.310526 0.061 Uiso 1 1 calc R U . . .
C29 C 0.1746(3) 0.5936(8) 0.2733(3) 0.0506(19) Uani 1 1 d . . . . .
H29 H 0.203984 0.627112 0.283069 0.061 Uiso 1 1 calc R U . . .
C30 C 0.0411(3) 0.6416(7) 0.2919(3) 0.0437(18) Uani 1 1 d . . . . .
C31 C 0.000000 0.7763(11) 0.3352(5) 0.052(3) Uani 1 2 d S T P . .
C32 C 0.000000 0.8761(13) 0.3677(6) 0.066(4) Uani 1 2 d S T P . .
C33 C 0.0424(5) 0.9232(11) 0.3850(5) 0.082(4) Uani 1 1 d . U . . .
H33 H 0.072270 0.890380 0.376320 0.098 Uiso 1 1 calc R U . . .
C34 C 0.0411(6) 1.0201(15) 0.4156(6) 0.112(4) Uani 1 1 d . U . . .
H34 H 0.070706 1.053553 0.424920 0.134 Uiso 1 1 calc R U . . .
C51 C 0.500000 0.6122(13) 0.1387(5) 0.153(5) Uani 1 2 d DGS TU P . .
C52 C 0.45735(15) 0.6628(11) 0.1548(5) 0.157(5) Uani 1 1 d DG U . . .
H52 H 0.458479 0.724558 0.176280 0.188 Uiso 1 1 calc R U . . .
C53 C 0.41260(3) 0.6212(11) 0.1387(5) 0.159(4) Uani 1 1 d G U . . .
H53 H 0.383692 0.655091 0.149474 0.191 Uiso 1 1 calc R U . . .
C54 C 0.4110(3) 0.5290(11) 0.1066(4) 0.151(4) Uani 1 1 d DG U . . .
C49 C 0.4543(4) 0.4783(8) 0.0905(4) 0.100(4) Uani 1 1 d DG U . . .
C50 C 0.4999(3) 0.5199(11) 0.1065(5) 0.104(5) Uani 1 2 d G TU P . .
C55 C 0.3665(6) 0.4672(17) 0.0872(7) 0.151(4) Uani 1 1 d D U . . .
H55 H 0.336111 0.492910 0.097638 0.182 Uiso 1 1 calc R U . . .
C56 C 0.3669(7) 0.3702(18) 0.0533(7) 0.143(4) Uani 1 1 d D U . . .
H56 H 0.338877 0.337096 0.040451 0.172 Uiso 1 1 calc R U . . .
C62 C 0.4546(4) 0.3824(8) 0.0597(3) 0.098(5) Uani 1 1 d DG . . . .
C57 C 0.4109(3) 0.3356(10) 0.0431(4) 0.108(5) Uani 1 1 d DG . . . .
C58 C 0.4115(4) 0.2397(11) 0.0125(4) 0.142(4) Uani 1 1 d G U . . .
H58 H 0.382241 0.208373 0.001402 0.171 Uiso 1 1 calc R U . . .
C59 C 0.4558(6) 0.1905(10) -0.0016(5) 0.151(4) Uani 1 1 d G U . . .
H59 H 0.456091 0.126300 -0.022071 0.181 Uiso 1 1 calc R U . . .
C60 C 0.4998(4) 0.2373(12) 0.0150(5) 0.147(5) Uani 1 2 d G TU P . .
C61 C 0.4998(3) 0.3332(11) 0.0456(4) 0.075(4) Uani 1 2 d G T P . .
C35 C 0.0451(4) 0.3997(12) 0.3701(5) 0.073(3) Uani 1 1 d . . . . .
C36 C 0.000000 0.4506(14) 0.3844(5) 0.069(4) Uani 1 2 d S T P . .
C37 C 0.000000 0.5636(18) 0.4138(9) 0.105(4) Uani 1 2 d S TU P . .
C38 C 0.0479(6) 0.6027(15) 0.4240(6) 0.107(3) Uani 1 1 d . U . . .
H38 H 0.050187 0.671632 0.442072 0.128 Uiso 1 1 calc R U . . .
C39 C 0.0866(6) 0.5578(13) 0.4122(6) 0.107(3) Uani 1 1 d . U . . .
H39 H 0.115479 0.594366 0.421794 0.129 Uiso 1 1 calc R U . . .
C40 C 0.0900(5) 0.4524(13) 0.3844(6) 0.101(3) Uani 1 1 d . U . . .
C41 C 0.1333(5) 0.3965(14) 0.3688(6) 0.104(3) Uani 1 1 d . U . . .
H41 H 0.163290 0.426308 0.378700 0.124 Uiso 1 1 calc R U . . .
C42 C 0.1327(6) 0.3002(14) 0.3397(6) 0.110(3) Uani 1 1 d . U . . .
H42 H 0.162085 0.267220 0.329773 0.132 Uiso 1 1 calc R U . . .
C43 C 0.0906(6) 0.2524(15) 0.3251(6) 0.107(3) Uani 1 1 d . U . . .
C44 C 0.0865(7) 0.1542(15) 0.2952(7) 0.120(3) Uani 1 1 d . U . . .
H44 H 0.115349 0.122615 0.283257 0.144 Uiso 1 1 calc R U . . .
C45 C 0.0444(6) 0.1018(16) 0.2823(7) 0.122(3) Uani 1 1 d . U . . .
H45 H 0.046221 0.031694 0.264849 0.146 Uiso 1 1 calc R U . . .
C46 C 0.000000 0.144(2) 0.2931(9) 0.116(4) Uani 1 2 d S TU P . .
C47 C 0.000000 0.2500(16) 0.3253(5) 0.074(4) Uani 1 2 d S T P . .
C48 C 0.0450(4) 0.3006(11) 0.3409(4) 0.076(3) Uani 1 1 d . U . . .

loop_
_atom_site_aniso_label
_atom_site_aniso_U_11
_atom_site_aniso_U_22
_atom_site_aniso_U_33
_atom_site_aniso_U_23
_atom_site_aniso_U_13
_atom_site_aniso_U_12
Cd1 0.03600(19) 0.0400(2) 0.0299(2) 0.0004(3) 0.0004(3) -0.00017(15)
O1 0.055(3) 0.050(3) 0.035(3) -0.005(2) -0.006(2) 0.005(2)
O2 0.066(3) 0.054(3) 0.037(3) 0.006(3) -0.004(3) -0.004(3)
O3 0.059(3) 0.046(3) 0.029(3) 0.001(2) -0.002(2) 0.002(2)
O4 0.076(3) 0.046(3) 0.034(3) -0.006(2) -0.003(3) -0.010(3)
O5 0.060(2) 0.044(2) 0.037(2) 0.002(3) 0.001(4) -0.0010(19)
N1 0.036(3) 0.048(3) 0.048(4) -0.006(3) 0.004(3) 0.001(3)
N2 0.040(3) 0.054(4) 0.066(5) -0.016(4) 0.000(3) 0.000(3)
N3 0.034(4) 0.045(5) 0.072(7) -0.004(5) 0.000 0.000
N4 0.171(17) 0.061(8) 0.060(9) -0.022(7) 0.000 0.000
N5 0.032(3) 0.051(3) 0.039(3) -0.003(3) 0.005(2) -0.003(3)
N6 0.039(3) 0.054(4) 0.065(5) -0.018(4) 0.000(3) -0.001(3)
N7 0.029(4) 0.060(5) 0.053(6) -0.010(5) 0.000 0.000
N8 0.112(7) 0.106(7) 0.110(8) -0.022(5) 0.000 0.000
C1 0.039(3) 0.044(4) 0.036(4) 0.000(3) 0.004(3) 0.006(3)
C2 0.043(3) 0.043(4) 0.029(4) 0.002(3) 0.001(3) 0.008(3)
C3 0.045(4) 0.053(4) 0.037(5) 0.005(4) -0.002(3) 0.000(3)
C4 0.061(4) 0.041(4) 0.035(4) 0.003(3) 0.000(4) 0.001(4)
C5 0.067(5) 0.043(4) 0.026(4) 0.005(3) 0.003(3) 0.007(3)
C6 0.063(5) 0.053(4) 0.039(4) -0.001(4) -0.012(4) -0.009(4)
C7 0.057(4) 0.046(4) 0.042(4) 0.007(4) 0.004(4) -0.008(3)
C8 0.065(5) 0.043(4) 0.030(4) 0.001(3) 0.000(4) 0.006(3)
C9 0.098(7) 0.040(4) 0.042(5) 0.002(4) 0.002(5) 0.002(4)
C10 0.042(3) 0.037(3) 0.038(4) 0.003(3) 0.002(3) 0.008(3)
C11 0.054(4) 0.041(4) 0.031(4) 0.001(3) 0.001(3) 0.007(3)
C12 0.089(6) 0.046(4) 0.032(4) 0.004(4) -0.002(4) 0.005(4)
C13 0.083(6) 0.044(4) 0.038(4) -0.006(4) -0.006(4) 0.011(4)
C14 0.099(7) 0.049(4) 0.026(4) 0.002(3) -0.006(4) 0.012(4)
C15 0.041(3) 0.055(4) 0.073(7) -0.022(4) 0.000(4) -0.004(3)
C16 0.041(4) 0.059(5) 0.079(6) -0.026(5) -0.008(4) -0.001(4)
C17 0.035(3) 0.043(4) 0.059(5) -0.001(4) 0.001(3) -0.001(3)
C18 0.042(4) 0.041(4) 0.057(6) -0.006(4) 0.001(4) -0.005(3)
C19 0.037(3) 0.052(4) 0.053(5) -0.007(4) 0.003(3) -0.004(3)
C20 0.035(4) 0.041(4) 0.060(6) -0.006(4) -0.001(4) 0.001(3)
C21 0.047(6) 0.045(6) 0.067(9) -0.015(6) 0.000 0.000
C22 0.060(7) 0.049(7) 0.061(9) -0.016(6) 0.000 0.000
C23 0.083(7) 0.065(6) 0.061(7) -0.015(6) -0.013(6) 0.010(6)
C24 0.125(11) 0.064(6) 0.075(8) -0.020(6) 0.003(8) 0.028(7)
C25 0.038(3) 0.050(4) 0.062(7) -0.012(4) 0.000(3) -0.004(3)
C26 0.031(3) 0.061(4) 0.063(5) -0.016(4) 0.003(3) -0.008(3)
C27 0.031(3) 0.053(4) 0.041(4) 0.003(3) 0.005(3) -0.002(3)
C28 0.033(4) 0.056(5) 0.062(6) -0.019(4) 0.000(4) -0.001(3)
C29 0.035(3) 0.063(5) 0.055(5) -0.015(4) 0.004(3) -0.008(3)
C30 0.036(4) 0.046(4) 0.050(5) -0.008(4) 0.002(4) 0.001(3)
C31 0.037(5) 0.054(6) 0.064(8) -0.003(6) 0.000 0.000
C32 0.057(7) 0.066(8) 0.075(10) -0.016(8) 0.000 0.000
C33 0.074(5) 0.082(5) 0.089(6) -0.020(5) 0.000(5) -0.001(4)
C34 0.102(6) 0.116(6) 0.117(7) -0.022(5) -0.006(5) -0.006(5)
C51 0.155(6) 0.152(6) 0.152(6) 0.005(5) 0.000 0.000
C52 0.161(6) 0.154(6) 0.156(6) 0.008(5) 0.001(5) 0.001(5)
C53 0.163(6) 0.156(6) 0.157(6) 0.006(4) 0.006(4) 0.003(4)
C54 0.149(5) 0.150(5) 0.153(5) 0.004(4) 0.007(4) 0.011(4)
C49 0.121(8) 0.069(7) 0.111(12) 0.043(8) 0.009(7) 0.002(5)
C50 0.147(7) 0.065(9) 0.102(16) 0.017(10) 0.000 0.000
C55 0.149(5) 0.152(5) 0.152(5) 0.014(4) 0.004(4) 0.003(4)
C56 0.141(5) 0.143(5) 0.146(5) 0.009(4) 0.001(4) 0.001(4)
C62 0.082(8) 0.105(10) 0.106(12) 0.051(9) -0.011(8) -0.016(8)
C57 0.088(9) 0.102(9) 0.134(14) 0.049(10) 0.009(9) 0.008(7)
C58 0.144(5) 0.140(5) 0.143(6) 0.003(4) -0.002(4) -0.004(4)
C59 0.154(6) 0.148(6) 0.150(6) 0.001(5) -0.005(5) -0.007(5)
C60 0.149(7) 0.144(7) 0.148(7) 0.003(5) 0.000 0.000
C61 0.084(10) 0.065(8) 0.076(11) 0.017(8) 0.000 0.000
C35 0.059(6) 0.088(7) 0.071(8) 0.029(7) -0.022(6) -0.022(6)
C36 0.081(10) 0.082(10) 0.045(8) 0.002(7) 0.000 0.000
C37 0.107(5) 0.107(5) 0.100(6) 0.007(5) 0.000 0.000
C38 0.111(5) 0.108(5) 0.101(5) -0.001(4) -0.006(4) -0.008(4)
C39 0.106(4) 0.113(4) 0.104(5) 0.005(4) -0.007(4) -0.009(4)
C40 0.097(4) 0.106(4) 0.101(4) 0.009(4) -0.004(4) -0.007(4)
C41 0.095(4) 0.112(4) 0.104(4) 0.010(4) 0.000(4) -0.005(4)
C42 0.101(4) 0.118(4) 0.111(4) 0.011(4) 0.006(4) 0.002(4)
C43 0.100(4) 0.113(4) 0.106(4) 0.001(4) 0.010(4) 0.006(4)
C44 0.119(5) 0.123(5) 0.117(5) -0.001(4) 0.013(4) 0.008(4)
C45 0.121(5) 0.126(5) 0.119(5) -0.006(4) 0.007(4) 0.006(4)
C46 0.115(6) 0.120(6) 0.114(6) -0.003(5) 0.000 0.000
C47 0.082(10) 0.087(10) 0.052(8) -0.004(8) 0.000 0.000
C48 0.063(5) 0.100(8) 0.066(7) 0.021(6) 0.006(5) 0.002(5)

loop_
_atom_type_symbol
_atom_type_description
_atom_type_scat_dispersion_real
_atom_type_scat_dispersion_imag
_atom_type_scat_source
C C 0.0181 0.0091 'International Tables Vol C Tables 4.2.6.8 and 6.1.1.4'
H H 0.0000 0.0000 'International Tables Vol C Tables 4.2.6.8 and 6.1.1.4'
Cd Cd 0.1185 4.6533 'International Tables Vol C Tables 4.2.6.8 and 6.1.1.4'
N N 0.0311 0.0180 'International Tables Vol C Tables 4.2.6.8 and 6.1.1.4'
O O 0.0492 0.0322 'International Tables Vol C Tables 4.2.6.8 and 6.1.1.4'

loop_
_geom_angle_atom_site_label_1
_geom_angle_atom_site_label_2
_geom_angle_atom_site_label_3
_geom_angle
_geom_angle_site_symmetry_1
_geom_angle_site_symmetry_3
_geom_angle_publ_flag
O1 Cd1 C10 121.9(2) . . ?
O2 Cd1 O1 54.32(19) . . ?
O2 Cd1 O4 157.08(19) . . ?
O2 Cd1 C10 175.1(2) . . ?
O3 Cd1 O1 94.67(18) . . ?
O3 Cd1 O2 148.76(18) . . ?
O3 Cd1 O4 54.13(18) . . ?
O3 Cd1 C10 27.28(18) . . ?
O4 Cd1 O1 148.50(19) . . ?
O4 Cd1 C10 27.0(2) . . ?
O5 Cd1 O1 128.4(2) . . ?
O5 Cd1 O2 74.1(2) . . ?
O5 Cd1 O3 136.6(2) . . ?
O5 Cd1 O4 83.0(2) . . ?
O5 Cd1 N1 89.06(19) . . ?
O5 Cd1 N5 101.3(2) . . ?
O5 Cd1 C10 109.4(2) . . ?
N1 Cd1 O1 90.8(2) . . ?
N1 Cd1 O2 91.0(2) . . ?
N1 Cd1 O3 85.2(2) . . ?
N1 Cd1 O4 90.7(2) . . ?
N1 Cd1 C10 85.7(2) . . ?
N5 Cd1 O1 81.9(2) . . ?
N5 Cd1 O2 90.7(2) . . ?
N5 Cd1 O3 88.0(2) . . ?
N5 Cd1 O4 91.8(2) . . ?
N5 Cd1 N1 169.6(2) . . ?
N5 Cd1 C10 91.9(2) . . ?
C1 O1 Cd1 91.1(5) . . ?
C1 O2 Cd1 92.1(5) . . ?
C10 O3 Cd1 91.9(4) . . ?
C10 O4 Cd1 91.5(5) . . ?
Cd1 O5 H5A 109.6 . . ?
Cd1 O5 H5B 109.6 . . ?
H5A O5 H5B 104.2 . . ?
C15 N1 Cd1 118.6(5) . . ?
C19 N1 Cd1 123.8(5) . . ?
C19 N1 C15 117.6(6) . . ?
C20 N2 C21 114.9(8) . . ?
C20 N3 C20 114.9(10) . 3_655 ?
C24 N4 C24 117.1(14) 3_655 . ?
C25 N5 Cd1 124.4(5) . . ?
C29 N5 Cd1 117.1(4) . . ?
C29 N5 C25 118.5(6) . . ?
C30 N6 C31 114.6(8) . . ?
C30 N7 C30 115.0(10) . 3 ?
C34 N8 C34 115.3(19) 3 . ?
O1 C1 C2 118.6(7) . . ?
O2 C1 O1 122.4(7) . . ?
O2 C1 C2 119.0(7) . . ?
C3 C2 C1 121.3(7) . . ?
C7 C2 C1 121.4(7) . . ?
C7 C2 C3 117.4(7) . . ?
C2 C3 H3 119.6 . . ?
C4 C3 C2 120.8(8) . . ?
C4 C3 H3 119.6 . . ?
C3 C4 H4 119.3 . . ?
C3 C4 C5 121.3(7) . . ?
C5 C4 H4 119.3 . . ?
C4 C5 C8 120.0(7) . . ?
C6 C5 C4 117.4(7) . . ?
C6 C5 C8 122.4(7) . . ?
C5 C6 H6 119.2 . . ?
C7 C6 C5 121.6(7) . . ?
C7 C6 H6 119.2 . . ?
C2 C7 H7 119.3 . . ?
C6 C7 C2 121.4(7) . . ?
C6 C7 H7 119.3 . . ?
C9 C8 C5 122.0(7) . . ?
C9 C8 C14 116.3(7) . 6 ?
C14 C8 C5 121.6(7) 6 . ?
C8 C9 H9 118.8 . . ?
C12 C9 C8 122.5(8) 6 . ?
C12 C9 H9 118.8 6 . ?
O3 C10 Cd1 60.8(4) . . ?
O3 C10 C11 118.5(6) . . ?
O4 C10 Cd1 61.6(4) . . ?
O4 C10 O3 121.8(7) . . ?
O4 C10 C11 119.5(7) . . ?
C11 C10 Cd1 168.3(5) . . ?
C12 C11 C10 120.4(7) . . ?
C13 C11 C10 121.4(7) . . ?
C13 C11 C12 118.0(7) . . ?
C9 C12 C11 120.7(8) 6_554 . ?
C9 C12 H12 119.7 6_554 . ?
C11 C12 H12 119.7 . . ?
C11 C13 H13 119.5 . . ?
C14 C13 C11 121.1(7) . . ?
C14 C13 H13 119.5 . . ?
C8 C14 H14 119.3 6_554 . ?
C13 C14 C8 121.4(8) . 6_554 ?
C13 C14 H14 119.3 . . ?
N1 C15 H15 118.8 . . ?
N1 C15 C16 122.4(7) . . ?
C16 C15 H15 118.8 . . ?
C15 C16 H16 120.2 . . ?
C17 C16 C15 119.6(7) . . ?
C17 C16 H16 120.2 . . ?
C16 C17 C18 118.4(7) . . ?
C16 C17 C20 120.5(7) . . ?
C18 C17 C20 121.0(7) . . ?
C17 C18 H18 120.7 . . ?
C17 C18 C19 118.6(7) . . ?
C19 C18 H18 120.7 . . ?
N1 C19 C18 123.4(7) . . ?
N1 C19 H19 118.3 . . ?
C18 C19 H19 118.3 . . ?
N2 C20 C17 117.3(7) . . ?
N3 C20 N2 125.6(8) . . ?
N3 C20 C17 117.1(7) . . ?
N2 C21 N2 124.0(11) . 3_655 ?
N2 C21 C22 118.0(5) 3_655 . ?
N2 C21 C22 118.0(5) . . ?
C23 C22 C21 120.6(7) 3_655 . ?
C23 C22 C21 120.6(7) . . ?
C23 C22 C23 118.8(13) . 3_655 ?
C22 C23 H23 121.1 . . ?
C22 C23 C24 117.8(12) . . ?
C24 C23 H23 121.1 . . ?
N4 C24 C23 124.3(13) . . ?
N4 C24 H24 117.9 . . ?
C23 C24 H24 117.9 . . ?
N5 C25 H25 119.3 . . ?
N5 C25 C26 121.5(7) . . ?
C26 C25 H25 119.3 . . ?
C25 C26 H26 120.2 . . ?
C27 C26 C25 119.5(7) . . ?
C27 C26 H26 120.2 . . ?
C26 C27 C28 118.0(7) . . ?
C26 C27 C30 121.4(6) . . ?
C28 C27 C30 120.6(7) . . ?
C27 C28 H28 120.5 . . ?
C29 C28 C27 118.9(8) . . ?
C29 C28 H28 120.5 . . ?
N5 C29 C28 123.5(7) . . ?
N5 C29 H29 118.3 . . ?
C28 C29 H29 118.3 . . ?
N6 C30 C27 116.9(7) . . ?
N7 C30 N6 125.4(8) . . ?
N7 C30 C27 117.7(7) . . ?
N6 C31 N6 124.8(12) 3 . ?
N6 C31 C32 117.6(6) . . ?
N6 C31 C32 117.6(6) 3 . ?
C33 C32 C31 122.1(8) . . ?
C33 C32 C31 122.1(8) 3 . ?
C33 C32 C33 115.8(16) 3 . ?
C32 C33 H33 119.7 . . ?
C32 C33 C34 120.6(14) . . ?
C34 C33 H33 119.7 . . ?
N8 C34 C33 123.7(15) . . ?
N8 C34 H34 118.2 . . ?
C33 C34 H34 118.2 . . ?
C52 C51 C52 115.78(18) 3_655 . ?
C52 C51 C50 121.9 . . ?
C52 C51 C50 122.20(18) 3_655 . ?
C51 C52 H52 120.2 . . ?
C51 C52 C53 119.7 . . ?
C53 C52 H52 120.2 . . ?
C52 C53 H53 120.0 . . ?
C54 C53 C52 120.0 . . ?
C54 C53 H53 120.0 . . ?
C53 C54 C49 120.0 . . ?
C53 C54 C55 127.8(10) . . ?
C49 C54 C55 112.1(10) . . ?
C54 C49 C50 120.5 . . ?
C54 C49 C62 122.2(9) . . ?
C50 C49 C62 117.3(9) . . ?
C51 C50 C49 117.5(4) . 3_655 ?
C49 C50 C51 117.9 . . ?
C49 C50 C49 124.5(4) . 3_655 ?
C54 C55 H55 117.2 . . ?
C56 C55 C54 125.5(15) . . ?
C56 C55 H55 117.2 . . ?
C55 C56 H56 123.8 . . ?
C57 C56 C55 112.4(14) . . ?
C57 C56 H56 123.8 . . ?
C57 C62 C49 120.3(9) . . ?
C57 C62 C61 120.5 . . ?
C61 C62 C49 119.2(9) . . ?
C56 C57 C62 127.4(12) . . ?
C56 C57 C58 112.6(12) . . ?
C62 C57 C58 120.0 . . ?
C57 C58 H58 120.0 . . ?
C57 C58 C59 120.0 . . ?
C59 C58 H58 120.0 . . ?
C58 C59 H59 119.9 . . ?
C60 C59 C58 120.2 . . ?
C60 C59 H59 119.9 . . ?
C59 C60 C59 119.2(6) . 3_655 ?
C61 C60 C59 120.4 . . ?
C61 C60 C59 120.3(6) . 3_655 ?
C62 C61 C62 122.4(9) . 3_655 ?
C60 C61 C62 118.9 . . ?
C60 C61 C62 118.6(9) . 3_655 ?
C36 C35 C40 120.1(14) . . ?
C48 C35 C36 119.6(11) . . ?
C48 C35 C40 120.3(13) . . ?
C35 C36 C35 120.7(15) 3 . ?
C35 C36 C37 119.6(8) 3 . ?
C35 C36 C37 119.6(8) . . ?
C38 C37 C36 111.9(12) 3 . ?
C38 C37 C36 111.9(12) . . ?
C38 C37 C38 136(2) 3 . ?
C37 C38 H38 115.8 . . ?
C39 C38 C37 128.4(18) . . ?
C39 C38 H38 115.8 . . ?
C38 C39 H39 118.3 . . ?
C38 C39 C40 123.4(17) . . ?
C40 C39 H39 118.3 . . ?
C35 C40 C39 116.6(15) . . ?
C41 C40 C35 116.8(15) . . ?
C41 C40 C39 126.6(15) . . ?
C40 C41 H41 118.9 . . ?
C42 C41 C40 122.1(15) . . ?
C42 C41 H41 118.9 . . ?
C41 C42 H42 119.3 . . ?
C43 C42 C41 121.4(16) . . ?
C43 C42 H42 119.3 . . ?
C42 C43 C44 125.2(16) . . ?
C42 C43 C48 119.8(15) . . ?
C44 C43 C48 115.0(15) . . ?
C43 C44 H44 117.3 . . ?
C45 C44 C43 125.3(17) . . ?
C45 C44 H44 117.3 . . ?
C44 C45 H45 117.9 . . ?
C46 C45 C44 124.2(19) . . ?
C46 C45 H45 117.9 . . ?
C45 C46 C45 130(3) 3 . ?
C45 C46 C47 114.8(13) 3 . ?
C45 C46 C47 114.8(13) . . ?
C48 C47 C46 120.4(8) 3 . ?
C48 C47 C46 120.4(8) . . ?
C48 C47 C48 119.1(15) 3 . ?
C35 C48 C43 119.5(12) . . ?
C35 C48 C47 120.5(11) . . ?
C47 C48 C43 120.0(13) . . ?

loop_
_geom_bond_atom_site_label_1
_geom_bond_atom_site_label_2
_geom_bond_distance
_geom_bond_site_symmetry_2
_geom_bond_publ_flag
Cd1 O1 2.430(6) . ?
Cd1 O2 2.414(6) . ?
Cd1 O3 2.406(5) . ?
Cd1 O4 2.424(6) . ?
Cd1 O5 2.312(4) . ?
Cd1 N1 2.340(6) . ?
Cd1 N5 2.324(6) . ?
Cd1 C10 2.755(8) . ?
O1 C1 1.267(10) . ?
O2 C1 1.256(9) . ?
O3 C10 1.264(9) . ?
O4 C10 1.251(9) . ?
O5 H5A 0.8548 . ?
O5 H5B 0.8542 . ?
N1 C15 1.337(9) . ?
N1 C19 1.322(10) . ?
N2 C20 1.327(10) . ?
N2 C21 1.348(8) . ?
N3 C20 1.327(10) . ?
N3 C20 1.327(10) 3_655 ?
N4 C24 1.308(15) . ?
N4 C24 1.308(15) 3_655 ?
N5 C25 1.331(9) . ?
N5 C29 1.323(10) . ?
N6 C30 1.337(11) . ?
N6 C31 1.344(9) . ?
N7 C30 1.331(9) . ?
N7 C30 1.331(9) 3 ?
N8 C34 1.332(17) 3 ?
N8 C34 1.332(17) . ?
C1 C2 1.495(10) . ?
C2 C3 1.406(11) . ?
C2 C7 1.386(11) . ?
C3 H3 0.9300 . ?
C3 C4 1.373(12) . ?
C4 H4 0.9300 . ?
C4 C5 1.392(11) . ?
C5 C6 1.391(11) . ?
C5 C8 1.466(10) . ?
C6 H6 0.9300 . ?
C6 C7 1.367(12) . ?
C7 H7 0.9300 . ?
C8 C9 1.393(11) . ?
C8 C14 1.407(11) 6 ?
C9 H9 0.9300 . ?
C9 C12 1.369(12) 6 ?
C10 C11 1.490(10) . ?
C11 C12 1.394(11) . ?
C11 C13 1.388(11) . ?
C12 H12 0.9300 . ?
C13 H13 0.9300 . ?
C13 C14 1.378(12) . ?
C14 H14 0.9300 . ?
C15 H15 0.9300 . ?
C15 C16 1.391(11) . ?
C16 H16 0.9300 . ?
C16 C17 1.368(11) . ?
C17 C18 1.374(11) . ?
C17 C20 1.487(11) . ?
C18 H18 0.9300 . ?
C18 C19 1.396(11) . ?
C19 H19 0.9300 . ?
C21 C22 1.491(16) . ?
C22 C23 1.375(13) . ?
C22 C23 1.375(13) 3_655 ?
C23 H23 0.9300 . ?
C23 C24 1.392(15) . ?
C24 H24 0.9300 . ?
C25 H25 0.9300 . ?
C25 C26 1.396(10) . ?
C26 H26 0.9300 . ?
C26 C27 1.366(11) . ?
C27 C28 1.392(10) . ?
C27 C30 1.480(10) . ?
C28 H28 0.9300 . ?
C28 C29 1.359(11) . ?
C29 H29 0.9300 . ?
C31 C32 1.458(19) . ?
C32 C33 1.368(15) . ?
C32 C33 1.368(15) 3 ?
C33 H33 0.9300 . ?
C33 C34 1.40(2) . ?
C34 H34 0.9300 . ?
C51 C52 1.3772 . ?
C51 C52 1.377(7) 3_655 ?
C51 C50 1.3895 . ?
C52 H52 0.9300 . ?
C52 C53 1.3900 . ?
C53 H53 0.9300 . ?
C53 C54 1.3900 . ?
C54 C49 1.3900 . ?
C54 C55 1.509(14) . ?
C49 C50 1.4112 . ?
C49 C62 1.393(11) . ?
C55 H55 0.9300 . ?
C55 C56 1.462(18) . ?
C56 H56 0.9300 . ?
C56 C57 1.30(2) . ?
C62 C57 1.3900 . ?
C62 C61 1.4114 . ?
C57 C58 1.3900 . ?
C58 H58 0.9300 . ?
C58 C59 1.3900 . ?
C59 H59 0.9300 . ?
C59 C60 1.3985 . ?
C60 C61 1.3899 . ?
C35 C36 1.419(16) . ?
C35 C40 1.421(18) . ?
C35 C48 1.389(18) . ?
C36 C37 1.52(3) . ?
C37 C38 1.411(17) . ?
C37 C38 1.411(17) 3 ?
C38 H38 0.9300 . ?
C38 C39 1.22(2) . ?
C39 H39 0.9300 . ?
C39 C40 1.42(2) . ?
C40 C41 1.41(2) . ?
C41 H41 0.9300 . ?
C41 C42 1.36(2) . ?
C42 H42 0.9300 . ?
C42 C43 1.34(2) . ?
C43 C44 1.40(2) . ?
C43 C48 1.434(18) . ?
C44 H44 0.9300 . ?
C44 C45 1.34(2) . ?
C45 H45 0.9300 . ?
C45 C46 1.339(19) . ?
C46 C47 1.50(3) . ?
C47 C48 1.429(14) . ?
C47 C48 1.429(14) 3 ?

loop_
_geom_torsion_atom_site_label_1
_geom_torsion_atom_site_label_2
_geom_torsion_atom_site_label_3
_geom_torsion_atom_site_label_4
_geom_torsion
_geom_torsion_site_symmetry_1
_geom_torsion_site_symmetry_2
_geom_torsion_site_symmetry_3
_geom_torsion_site_symmetry_4
_geom_torsion_publ_flag
Cd1 O1 C1 O2 1.4(7) . . . . ?
Cd1 O1 C1 C2 -179.1(5) . . . . ?
Cd1 O2 C1 O1 -1.4(7) . . . . ?
Cd1 O2 C1 C2 179.1(5) . . . . ?
Cd1 O3 C10 O4 -8.2(7) . . . . ?
Cd1 O3 C10 C11 166.7(6) . . . . ?
Cd1 O4 C10 O3 8.1(7) . . . . ?
Cd1 O4 C10 C11 -166.7(6) . . . . ?
Cd1 N1 C15 C16 -179.5(8) . . . . ?
Cd1 N1 C19 C18 178.9(7) . . . . ?
Cd1 N5 C25 C26 -178.4(7) . . . . ?
Cd1 N5 C29 C28 178.3(8) . . . . ?
Cd1 C10 C11 C12 64(3) . . . . ?
Cd1 C10 C11 C13 -110(2) . . . . ?
O1 C1 C2 C3 -1.9(10) . . . . ?
O1 C1 C2 C7 177.7(7) . . . . ?
O2 C1 C2 C3 177.7(7) . . . . ?
O2 C1 C2 C7 -2.7(10) . . . . ?
O3 C10 C11 C12 -18.8(11) . . . . ?
O3 C10 C11 C13 166.6(8) . . . . ?
O4 C10 C11 C12 156.2(8) . . . . ?
O4 C10 C11 C13 -18.4(11) . . . . ?
N1 C15 C16 C17 0.1(16) . . . . ?
N2 C21 C22 C23 -1(2) . . . 3_655 ?
N2 C21 C22 C23 1(2) 3_655 . . . ?
N2 C21 C22 C23 -179.9(13) 3_655 . . 3_655 ?
N2 C21 C22 C23 179.9(13) . . . . ?
N5 C25 C26 C27 -0.3(14) . . . . ?
N6 C31 C32 C33 3(2) 3 . . 3 ?
N6 C31 C32 C33 -178.9(14) . . . 3 ?
N6 C31 C32 C33 -3(2) . . . . ?
N6 C31 C32 C33 178.9(14) 3 . . . ?
C1 C2 C3 C4 -177.5(7) . . . . ?
C1 C2 C7 C6 177.3(7) . . . . ?
C2 C3 C4 C5 -0.7(13) . . . . ?
C3 C2 C7 C6 -3.1(12) . . . . ?
C3 C4 C5 C6 -1.4(13) . . . . ?
C3 C4 C5 C8 173.2(8) . . . . ?
C4 C5 C6 C7 1.2(13) . . . . ?
C4 C5 C8 C9 -138.4(9) . . . . ?
C4 C5 C8 C14 37.8(13) . . . 6 ?
C5 C6 C7 C2 1.1(13) . . . . ?
C5 C8 C9 C12 174.3(10) . . . 6 ?
C6 C5 C8 C9 35.9(13) . . . . ?
C6 C5 C8 C14 -147.9(9) . . . 6 ?
C7 C2 C3 C4 2.9(11) . . . . ?
C8 C5 C6 C7 -173.3(8) . . . . ?
C10 C11 C12 C9 -171.9(9) . . . 6_554 ?
C10 C11 C13 C14 173.0(9) . . . . ?
C11 C13 C14 C8 -1.4(16) . . . 6_554 ?
C12 C11 C13 C14 -1.7(14) . . . . ?
C13 C11 C12 C9 2.9(14) . . . 6_554 ?
C14 C8 C9 C12 -2.1(15) 6 . . 6 ?
C15 N1 C19 C18 -1.1(13) . . . . ?
C15 C16 C17 C18 0.0(15) . . . . ?
C15 C16 C17 C20 178.1(9) . . . . ?
C16 C17 C18 C19 -0.6(13) . . . . ?
C16 C17 C20 N2 -179.9(9) . . . . ?
C16 C17 C20 N3 2.6(14) . . . . ?
C17 C18 C19 N1 1.2(14) . . . . ?
C18 C17 C20 N2 -2.0(13) . . . . ?
C18 C17 C20 N3 -179.4(9) . . . . ?
C19 N1 C15 C16 0.4(14) . . . . ?
C20 N2 C21 N2 0(2) . . . 3_655 ?
C20 N2 C21 C22 -178.3(11) . . . . ?
C20 N3 C20 N2 3.1(19) 3_655 . . . ?
C20 N3 C20 C17 -179.7(6) 3_655 . . . ?
C20 C17 C18 C19 -178.7(8) . . . . ?
C21 N2 C20 N3 -1.8(16) . . . . ?
C21 N2 C20 C17 -178.9(10) . . . . ?
C21 C22 C23 C24 177.8(12) . . . . ?
C22 C23 C24 N4 0(2) . . . . ?
C23 C22 C23 C24 -1(2) 3_655 . . . ?
C24 N4 C24 C23 0(3) 3_655 . . . ?
C25 N5 C29 C28 -2.3(14) . . . . ?
C25 C26 C27 C28 -1.6(13) . . . . ?
C25 C26 C27 C30 177.7(8) . . . . ?
C26 C27 C28 C29 1.6(14) . . . . ?
C26 C27 C30 N6 179.7(9) . . . . ?
C26 C27 C30 N7 0.1(14) . . . . ?
C27 C28 C29 N5 0.4(15) . . . . ?
C28 C27 C30 N6 -1.1(13) . . . . ?
C28 C27 C30 N7 179.3(10) . . . . ?
C29 N5 C25 C26 2.3(13) . . . . ?
C30 N6 C31 N6 -3.9(19) . . . 3 ?
C30 N6 C31 C32 178.4(11) . . . . ?
C30 N7 C30 N6 1.2(19) 3 . . . ?
C30 N7 C30 C27 -179.2(6) 3 . . . ?
C30 C27 C28 C29 -177.7(9) . . . . ?
C31 N6 C30 N7 1.1(16) . . . . ?
C31 N6 C30 C27 -178.4(9) . . . . ?
C31 C32 C33 C34 179.0(15) . . . . ?
C32 C33 C34 N8 5(3) . . . . ?
C33 C32 C33 C34 -5(3) 3 . . . ?
C34 N8 C34 C33 -4(3) 3 . . . ?
C51 C52 C53 C54 0.0 . . . . ?
C52 C51 C52 C53 177.0 3_655 . . . ?
C52 C51 C50 C49 176.8 . . . 3_655 ?
C52 C51 C50 C49 -0.1 . . . . ?
C52 C51 C50 C49 -176.8 3_655 . . . ?
C52 C51 C50 C49 0.1 3_655 . . 3_655 ?
C52 C53 C54 C49 0.0 . . . . ?
C52 C53 C54 C55 176.2(16) . . . . ?
C53 C54 C49 C50 0.0 . . . . ?
C53 C54 C49 C62 177.3(11) . . . . ?
C53 C54 C55 C56 -180.0(15) . . . . ?
C54 C49 C50 C51 0.1 . . . . ?
C54 C49 C50 C49 -176.6 . . . 3_655 ?
C54 C49 C62 C57 1.5(12) . . . . ?
C54 C49 C62 C61 -178.4(7) . . . . ?
C54 C55 C56 C57 4(3) . . . . ?
C49 C54 C55 C56 -4(2) . . . . ?
C49 C62 C57 C56 -0.8(16) . . . . ?
C49 C62 C57 C58 -179.9(10) . . . . ?
C49 C62 C61 C62 -3.7(13) . . . 3_655 ?
C49 C62 C61 C60 179.8(10) . . . . ?
C50 C51 C52 C53 0.1 . . . . ?
C50 C49 C62 C57 178.9(7) . . . . ?
C50 C49 C62 C61 -1.0(11) . . . . ?
C55 C54 C49 C50 -176.8(14) . . . . ?
C55 C54 C49 C62 0.5(14) . . . . ?
C55 C56 C57 C62 -2(2) . . . . ?
C55 C56 C57 C58 177.2(13) . . . . ?
C56 C57 C58 C59 -179.2(14) . . . . ?
C62 C49 C50 C51 -177.4(10) . . . . ?
C62 C49 C50 C49 6.0(10) . . . 3_655 ?
C62 C57 C58 C59 0.0 . . . . ?
C57 C62 C61 C62 176.4(9) . . . 3_655 ?
C57 C62 C61 C60 -0.1 . . . . ?
C57 C58 C59 C60 0.0 . . . . ?
C58 C59 C60 C59 -176.6 . . . 3_655 ?
C58 C59 C60 C61 0.0 . . . . ?
C59 C60 C61 C62 0.0 . . . . ?
C59 C60 C61 C62 -0.1(8) 3_655 . . 3_655 ?
C59 C60 C61 C62 -176.6(8) . . . 3_655 ?
C59 C60 C61 C62 176.6 3_655 . . . ?
C61 C62 C57 C56 179.1(16) . . . . ?
C61 C62 C57 C58 0.0 . . . . ?
C35 C36 C37 C38 178.8(15) . . . 3 ?
C35 C36 C37 C38 1(2) 3 . . 3 ?
C35 C36 C37 C38 -178.8(15) 3 . . . ?
C35 C36 C37 C38 -1(2) . . . . ?
C35 C40 C41 C42 3(2) . . . . ?
C36 C35 C40 C39 -1(2) . . . . ?
C36 C35 C40 C41 179.9(14) . . . . ?
C36 C35 C48 C43 177.5(13) . . . . ?
C36 C35 C48 C47 0.2(19) . . . . ?
C36 C37 C38 C39 0(3) . . . . ?
C37 C38 C39 C40 0(3) . . . . ?
C38 C37 C38 C39 -179.8(19) 3 . . . ?
C38 C39 C40 C35 0(3) . . . . ?
C38 C39 C40 C41 179.0(17) . . . . ?
C39 C40 C41 C42 -175.5(16) . . . . ?
C40 C35 C36 C35 179.4(10) . . . 3 ?
C40 C35 C36 C37 2(2) . . . . ?
C40 C35 C48 C43 -0.5(18) . . . . ?
C40 C35 C48 C47 -177.8(13) . . . . ?
C40 C41 C42 C43 -1(3) . . . . ?
C41 C42 C43 C44 179.8(16) . . . . ?
C41 C42 C43 C48 -2(3) . . . . ?
C42 C43 C44 C45 176.3(19) . . . . ?
C42 C43 C48 C35 2(2) . . . . ?
C42 C43 C48 C47 179.8(15) . . . . ?
C43 C44 C45 C46 7(4) . . . . ?
C44 C43 C48 C35 -178.8(13) . . . . ?
C44 C43 C48 C47 -1(2) . . . . ?
C44 C45 C46 C45 179.4(19) . . . 3 ?
C44 C45 C46 C47 -6(4) . . . . ?
C45 C46 C47 C48 2(3) . . . . ?
C45 C46 C47 C48 -2(3) 3 . . 3 ?
C45 C46 C47 C48 -177.4(18) . . . 3 ?
C45 C46 C47 C48 177.4(18) 3 . . . ?
C46 C47 C48 C35 178.9(16) . . . . ?
C46 C47 C48 C43 2(2) . . . . ?
C48 C35 C36 C35 1(2) . . . 3 ?
C48 C35 C36 C37 -176.1(14) . . . . ?
C48 C35 C40 C39 176.6(13) . . . . ?
C48 C35 C40 C41 -2.2(19) . . . . ?
C48 C43 C44 C45 -2(3) . . . . ?
C48 C47 C48 C35 -2(2) 3 . . . ?
C48 C47 C48 C43 -179.0(11) 3 . . . ?

loop_
_twin_individual_id
_twin_individual_mass_fraction_refined
1 0.520(15)
2 0.480(15)
